data_4350462
loop_
_publ_author_name
'Estrader, Marta'
'Ribas, Joan'
'Tangoulis, Vassilis'
'Solans, Xavier'
'Font-Bard\'ia, Merce'
'Maestro, Miguel'
'Diaz, Carmen'

_publ_section_title
;
 Synthesis, crystal structure, and magnetic studies of one-dimensional
 cyano-bridged Ln3+-Cr3+ complexes with bpy as a blocking ligand.
;
_journal_issue 20
_journal_name_full 'Inorganic chemistry'
_journal_page_first 8239
_journal_page_last 8250
_journal_paper_doi 10.1021/ic060942q
_journal_volume 45
_journal_year 2006
_chemical_formula_moiety 'C26 H16 Cr La N10 O3, 3(C10 H8 N2), C5 N, 4(H2 O)'
_chemical_formula_sum 'C61 H58 Cr La N17 O7'
_chemical_formula_weight 1332.15
_space_group_IT_number 55
_space_group_name_Hall '-P 2 2ab'
_space_group_name_H-M_alt 'P b a m'
_symmetry_cell_setting orthorhombic
_symmetry_space_group_name_H-M 'P b a m'
_atom_sites_solution_hydrogens geom
_atom_sites_solution_primary direct
_atom_sites_solution_secondary difmap
_audit_creation_method SHELXL-97
_cell_angle_alpha 90.00
_cell_angle_beta 90.00
_cell_angle_gamma 90.00
_cell_formula_units_Z 8
_cell_length_a 25.522(4)
_cell_length_b 20.962(10)
_cell_length_c 22.967(10)
_cell_measurement_reflns_used 565
_cell_measurement_temperature 293(2)
_cell_measurement_theta_max 31
_cell_measurement_theta_min 2
_cell_volume 12287(8)
_computing_structure_refinement 'SHELXL-97 (Sheldrick, 1997)'
_diffrn_ambient_temperature 293(2)
_diffrn_measured_fraction_theta_full 0.570
_diffrn_measured_fraction_theta_max 0.570
_diffrn_measurement_device_type 'MAR345 with image plate detector'
_diffrn_radiation_monochromator graphite
_diffrn_radiation_source 'fine-focus sealed tube'
_diffrn_radiation_type MoK\a
_diffrn_radiation_wavelength 0.71073
_diffrn_reflns_av_R_equivalents 0.0528
_diffrn_reflns_av_sigmaI/netI 0.0345
_diffrn_reflns_limit_h_max 33
_diffrn_reflns_limit_h_min -30
_diffrn_reflns_limit_k_max 25
_diffrn_reflns_limit_k_min -24
_diffrn_reflns_limit_l_max 28
_diffrn_reflns_limit_l_min -33
_diffrn_reflns_number 42429
_diffrn_reflns_theta_full 31.62
_diffrn_reflns_theta_max 31.62
_diffrn_reflns_theta_min 1.54
_exptl_absorpt_coefficient_mu 0.930
_exptl_absorpt_correction_type none
_exptl_crystal_colour yellow
_exptl_crystal_density_diffrn 1.439
_exptl_crystal_density_method 'not measured'
_exptl_crystal_description prism
_exptl_crystal_F_000 5440
_exptl_crystal_size_max 0.50
_exptl_crystal_size_mid 0.50
_exptl_crystal_size_min 0.18
_refine_diff_density_max 1.466
_refine_diff_density_min -0.760
_refine_diff_density_rms 0.113
_refine_ls_extinction_method none
_refine_ls_goodness_of_fit_ref 1.103
_refine_ls_hydrogen_treatment constr
_refine_ls_matrix_type full
_refine_ls_number_parameters 796
_refine_ls_number_reflns 12038
_refine_ls_number_restraints 27
_refine_ls_restrained_S_all 1.104
_refine_ls_R_factor_all 0.0747
_refine_ls_R_factor_gt 0.0684
_refine_ls_shift/su_max 0.004
_refine_ls_shift/su_mean 0.000
_refine_ls_structure_factor_coef Fsqd
_refine_ls_weighting_details 'calc w=1/[\s^2^(Fo^2^)+(0.0424P)^2^+89.0641P] where P=(Fo^2^+2Fc^2^)/3'
_refine_ls_weighting_scheme calc
_refine_ls_wR_factor_gt 0.1626
_refine_ls_wR_factor_ref 0.1663
_reflns_number_gt 10802
_reflns_number_total 12038
_reflns_threshold_expression >2sigma(I)
_cod_data_source_file ic060942qsi20060630_104750.cif
_cod_data_source_block complex_1
_cod_depositor_comments
;
The following automatic conversions were performed:

data item '_symmetry_cell_setting' value 'Orthorhombic' was changed
to 'orthorhombic' in accordance with the
/home/saulius/struct/COD-crude-data/automatic-downloads/DataCite-retrospective/ACS/depositions/lib/dictionaries/cif_core.dic
dictionary named 'cif_core.dic' version 2.4.2 last updated on
2011-04-26.

Automatic conversion script
Id: cif_fix_values 6909 2019-04-08 15:41:33Z antanas 
;
_cod_original_sg_symbol_H-M Pbam
_cod_database_code 4350462

loop_
_symmetry_equiv_pos_as_xyz
'x, y, z'
'-x, -y, z'
'x+1/2, -y+1/2, -z'
'-x+1/2, y+1/2, -z'
'-x, -y, -z'
'x, y, -z'
'-x-1/2, y-1/2, z'
'x-1/2, -y-1/2, z'

loop_
_atom_site_label
_atom_site_type_symbol
_atom_site_fract_x
_atom_site_fract_y
_atom_site_fract_z
_atom_site_U_iso_or_equiv
_atom_site_adp_type
_atom_site_occupancy
_atom_site_symmetry_multiplicity
_atom_site_calc_flag
_atom_site_refinement_flags
Cr1 Cr 0.34587(5) 0.31788(7) 0.5000 0.0289(3) Uani 1 2 d S
Cr2 Cr 0.34989(4) 0.36875(6) 0.0000 0.0255(3) Uani 1 2 d S
La La 0.301974(10) 0.335154(15) 0.248881(12) 0.02424(10) Uani 1 1 d .
O1 O 0.36032(16) 0.2412(2) 0.2335(2) 0.0438(10) Uani 1 1 d .
O2 O 0.39791(15) 0.3643(2) 0.26155(17) 0.0340(9) Uani 1 1 d .
O3 O 0.31603(17) 0.4521(2) 0.2388(2) 0.0435(10) Uani 1 1 d .
N7 N 0.2199(3) 0.3025(5) 0.5000 0.060(2) Uani 1 2 d S
N6 N 0.33166(18) 0.3158(2) 0.3605(2) 0.0357(11) Uani 1 1 d .
N8 N 0.4705(3) 0.3489(4) 0.5000 0.0464(19) Uani 1 2 d S
N9 N 0.3209(3) 0.4707(4) 0.5000 0.049(2) Uani 1 2 d S
N10 N 0.3772(4) 0.1685(4) 0.5000 0.060(2) Uani 1 2 d S
N11 N 0.33405(18) 0.3577(2) 0.13923(19) 0.0314(10) Uani 1 1 d .
N12 N 0.2268(3) 0.3378(4) 0.0000 0.0416(18) Uani 1 2 d S
N13 N 0.4759(3) 0.3800(4) 0.0000 0.0396(17) Uani 1 2 d S
N14 N 0.3679(3) 0.2157(5) 0.0000 0.056(2) Uani 1 2 d S
N15 N 0.3429(3) 0.5240(4) 0.0000 0.049(2) Uani 1 2 d S
N1 N 0.21103(17) 0.3786(2) 0.2014(2) 0.0309(10) Uani 1 1 d .
N2 N 0.23089(19) 0.4078(3) 0.3141(2) 0.0395(12) Uani 1 1 d .
C1 C 0.2021(2) 0.3667(3) 0.1448(3) 0.0383(14) Uani 1 1 d .
H1 H 0.2283 0.3461 0.1239 0.046 Uiso 1 1 calc R
C2 C 0.1563(2) 0.3832(4) 0.1152(3) 0.0477(16) Uani 1 1 d .
H2 H 0.1528 0.3768 0.0753 0.057 Uiso 1 1 calc R
C3 C 0.1165(3) 0.4095(4) 0.1483(3) 0.0470(16) Uani 1 1 d .
H3 H 0.0838 0.4167 0.1317 0.056 Uiso 1 1 calc R
C4 C 0.1252(3) 0.4249(4) 0.2050(3) 0.0528(18) Uani 1 1 d .
H4 H 0.1006 0.4492 0.2251 0.063 Uiso 1 1 calc R
C5 C 0.1718(2) 0.4042(3) 0.2338(3) 0.0375(13) Uani 1 1 d D
C6 C 0.1826(2) 0.4189(3) 0.2955(3) 0.0386(14) Uani 1 1 d D
C7 C 0.1441(3) 0.4468(4) 0.3298(3) 0.0570(19) Uani 1 1 d .
H7 H 0.1109 0.4550 0.3148 0.068 Uiso 1 1 calc R
C8 C 0.1564(4) 0.4618(5) 0.3866(4) 0.076(3) Uani 1 1 d .
H8 H 0.1311 0.4784 0.4115 0.091 Uiso 1 1 calc R
C9 C 0.2060(4) 0.4520(5) 0.4055(4) 0.077(3) Uani 1 1 d .
H9 H 0.2157 0.4645 0.4428 0.093 Uiso 1 1 calc R
C10 C 0.2429(3) 0.4226(4) 0.3687(3) 0.0548(18) Uani 1 1 d .
H10 H 0.2762 0.4135 0.3828 0.066 Uiso 1 1 calc R
N3 N 0.2243(2) 0.2593(3) 0.2968(2) 0.0431(13) Uani 1 1 d .
N4 N 0.2527(2) 0.2405(3) 0.1850(2) 0.0418(12) Uani 1 1 d .
C11 C 0.2126(3) 0.2656(4) 0.3526(3) 0.0544(19) Uani 1 1 d .
H11 H 0.2333 0.2922 0.3754 0.065 Uiso 1 1 calc R
C12 C 0.1712(3) 0.2348(5) 0.3786(3) 0.074(3) Uani 1 1 d .
H12 H 0.1696 0.2285 0.4186 0.089 Uiso 1 1 calc R
C13 C 0.1328(4) 0.2140(6) 0.3425(4) 0.093(4) Uani 1 1 d .
H13 H 0.0977 0.2134 0.3534 0.112 Uiso 1 1 calc R
C14 C 0.1499(3) 0.1935(5) 0.2873(4) 0.076(3) Uani 1 1 d .
H14 H 0.1322 0.1612 0.2677 0.091 Uiso 1 1 calc R
C15 C 0.1923(3) 0.2213(4) 0.2634(3) 0.0496(17) Uani 1 1 d D
C16 C 0.2070(2) 0.2144(3) 0.2021(3) 0.0406(14) Uani 1 1 d D
C17 C 0.1785(3) 0.1761(4) 0.1636(3) 0.0523(17) Uani 1 1 d .
H17 H 0.1482 0.1560 0.1768 0.063 Uiso 1 1 calc R
C18 C 0.1938(3) 0.1674(4) 0.1076(3) 0.0553(19) Uani 1 1 d .
H18 H 0.1725 0.1466 0.0808 0.066 Uiso 1 1 calc R
C19 C 0.2401(3) 0.1900(4) 0.0929(3) 0.0540(18) Uani 1 1 d .
H19 H 0.2532 0.1813 0.0559 0.065 Uiso 1 1 calc R
C20 C 0.2696(3) 0.2262(3) 0.1309(3) 0.0471(16) Uani 1 1 d .
H20 H 0.3022 0.2411 0.1189 0.057 Uiso 1 1 calc R
C21 C 0.3399(2) 0.3169(3) 0.4086(3) 0.0399(14) Uani 1 1 d .
C22 C 0.2663(4) 0.3059(5) 0.5000 0.048(2) Uani 1 2 d S
C23 C 0.4264(3) 0.3390(5) 0.5000 0.041(2) Uani 1 2 d S
C24 C 0.3297(4) 0.4142(5) 0.5000 0.043(2) Uani 1 2 d S
C25 C 0.3638(4) 0.2225(5) 0.5000 0.046(2) Uani 1 2 d S
C26 C 0.3445(2) 0.3653(3) 0.0908(3) 0.0379(13) Uani 1 1 d .
C27 C 0.2695(3) 0.3546(5) 0.0000 0.042(2) Uani 1 2 d S
C28 C 0.4313(4) 0.3795(5) 0.0000 0.041(2) Uani 1 2 d S
C29 C 0.3616(4) 0.2700(6) 0.0000 0.044(2) Uani 1 2 d S
C30 C 0.3433(4) 0.4684(5) 0.0000 0.044(2) Uani 1 2 d S
N16 N 0.4712(2) 0.2725(3) 0.3061(2) 0.0449(13) Uani 1 1 d .
N17 N 0.4579(2) 0.2487(3) 0.1871(2) 0.0442(13) Uani 1 1 d .
C31 C 0.4688(3) 0.2654(4) 0.3629(3) 0.0506(17) Uani 1 1 d .
H31 H 0.4470 0.2923 0.3841 0.061 Uiso 1 1 calc R
C32 C 0.4976(4) 0.2193(5) 0.3927(4) 0.070(2) Uani 1 1 d .
H32 H 0.4866 0.2043 0.4288 0.084 Uiso 1 1 calc R
C33 C 0.5432(4) 0.1966(5) 0.3671(4) 0.086(3) Uani 1 1 d .
H33 H 0.5719 0.1822 0.3882 0.103 Uiso 1 1 calc R
C34 C 0.5413(4) 0.1976(5) 0.3068(4) 0.079(3) Uani 1 1 d .
H34 H 0.5656 0.1737 0.2858 0.095 Uiso 1 1 calc R
C35 C 0.5041(3) 0.2332(4) 0.2767(3) 0.0484(17) Uani 1 1 d D
C36 C 0.5042(3) 0.2376(3) 0.2128(3) 0.0455(16) Uani 1 1 d D
C37 C 0.5493(3) 0.2348(4) 0.1799(3) 0.0534(18) Uani 1 1 d .
H37 H 0.5815 0.2314 0.1985 0.064 Uiso 1 1 calc R
C38 C 0.5474(3) 0.2368(4) 0.1205(3) 0.0575(19) Uani 1 1 d .
H38 H 0.5773 0.2283 0.0987 0.069 Uiso 1 1 calc R
C39 C 0.5035(3) 0.2507(4) 0.0945(3) 0.0569(19) Uani 1 1 d .
H39 H 0.5016 0.2589 0.0548 0.068 Uiso 1 1 calc R
C40 C 0.4570(3) 0.2526(4) 0.1323(3) 0.0576(19) Uani 1 1 d .
H40 H 0.4244 0.2569 0.1145 0.069 Uiso 1 1 calc R
N18 N 0.4040(2) 0.5101(3) 0.1996(3) 0.0489(14) Uani 1 1 d .
N19 N 0.4170(2) 0.4795(3) 0.3151(2) 0.0475(13) Uani 1 1 d .
C41 C 0.4058(3) 0.5169(4) 0.1414(3) 0.061(2) Uani 1 1 d .
H41 H 0.3784 0.4996 0.1199 0.073 Uiso 1 1 calc R
C42 C 0.4451(3) 0.5478(4) 0.1109(4) 0.065(2) Uani 1 1 d .
H42 H 0.4468 0.5453 0.0705 0.078 Uiso 1 1 calc R
C43 C 0.4814(3) 0.5819(4) 0.1415(4) 0.058(2) Uani 1 1 d .
H43 H 0.5068 0.6060 0.1227 0.070 Uiso 1 1 calc R
C44 C 0.4787(3) 0.5790(3) 0.2026(3) 0.0505(17) Uani 1 1 d .
H44 H 0.5031 0.6014 0.2246 0.061 Uiso 1 1 calc R
C45 C 0.4407(3) 0.5440(3) 0.2306(3) 0.0482(16) Uani 1 1 d D
C46 C 0.4385(2) 0.5358(3) 0.2933(3) 0.0454(16) Uani 1 1 d D
C47 C 0.4577(3) 0.5836(4) 0.3311(4) 0.0545(18) Uani 1 1 d .
H47 H 0.4710 0.6217 0.3165 0.065 Uiso 1 1 calc R
C48 C 0.4559(3) 0.5719(4) 0.3915(4) 0.069(2) Uani 1 1 d .
H48 H 0.4718 0.6003 0.4171 0.083 Uiso 1 1 calc R
C49 C 0.4312(4) 0.5194(5) 0.4123(4) 0.074(3) Uani 1 1 d .
H49 H 0.4267 0.5130 0.4521 0.088 Uiso 1 1 calc R
C50 C 0.4125(3) 0.4743(4) 0.3703(3) 0.059(2) Uani 1 1 d .
H50 H 0.3956 0.4382 0.3844 0.071 Uiso 1 1 calc R
N20 N 0.3232(3) 0.1315(4) 0.2900(3) 0.076(2) Uani 1 1 d .
N21 N 0.2549(3) 0.0354(3) 0.1866(3) 0.0597(16) Uani 1 1 d .
C51 C 0.3210(5) 0.1438(5) 0.3499(4) 0.088(3) Uani 1 1 d .
H51 H 0.3499 0.1600 0.3696 0.106 Uiso 1 1 calc R
C52 C 0.2718(5) 0.1306(5) 0.3808(5) 0.095(3) Uani 1 1 d .
H52 H 0.2660 0.1486 0.4172 0.114 Uiso 1 1 calc R
C53 C 0.2378(5) 0.0956(5) 0.3589(4) 0.096(4) Uani 1 1 d .
H53 H 0.2072 0.0853 0.3788 0.115 Uiso 1 1 calc R
C54 C 0.2477(4) 0.0723(4) 0.3029(4) 0.075(3) Uani 1 1 d .
H54 H 0.2258 0.0406 0.2884 0.090 Uiso 1 1 calc R
C55 C 0.2868(4) 0.0929(4) 0.2688(3) 0.061(2) Uani 1 1 d D
C56 C 0.2943(3) 0.0736(4) 0.2084(3) 0.0534(18) Uani 1 1 d D
C57 C 0.3343(3) 0.0980(4) 0.1738(4) 0.066(2) Uani 1 1 d .
H57 H 0.3576 0.1287 0.1873 0.079 Uiso 1 1 calc R
C58 C 0.3370(4) 0.0725(5) 0.1152(5) 0.087(3) Uani 1 1 d .
H58 H 0.3667 0.0779 0.0924 0.105 Uiso 1 1 calc R
C59 C 0.2959(4) 0.0416(4) 0.0956(4) 0.066(2) Uani 1 1 d .
H59 H 0.2938 0.0354 0.0556 0.079 Uiso 1 1 calc R
C60 C 0.2536(3) 0.0162(4) 0.1307(4) 0.062(2) Uani 1 1 d .
H60 H 0.2280 -0.0108 0.1160 0.075 Uiso 1 1 calc R
O1W O 0.5939(3) 0.3516(4) 0.0000 0.0557(18) Uani 1 2 d S
O2W O 0.1083(3) 0.3241(3) 0.5000 0.0546(18) Uani 1 2 d S
O3W O 0.6229(3) 0.2230(3) 0.0000 0.0494(16) Uani 1 2 d S
O4W O 0.0805(3) 0.1948(4) 0.5000 0.0597(19) Uani 1 2 d S
O5W O 0.1648(3) 0.1070(4) 0.5000 0.067(2) Uani 1 2 d S
O6W O 0.5526(3) 0.1217(4) 0.0000 0.069(2) Uani 1 2 d S
07W O 0.3956(3) -0.0082(4) 0.0000 0.071(2) Uani 1 2 d S
O8W O 0.4397(4) 0.1186(5) 0.0180(5) 0.074(5) Uani 0.50 1 d P
C61 C 0.0000 0.5000 0.0971(2) 0.071(3) Uiso 1 2 d SD
C62 C -0.0228(4) 0.4492(2) 0.1271(2) 0.085(3) Uiso 1 1 d D
C63 C -0.0238(3) 0.4499(3) 0.1878(2) 0.095(3) Uiso 0.50 1 d PD
C64 C 0.0000 0.5000 0.2178(2) 0.067(3) Uiso 1 2 d SD
C65 C 0.0000 0.5000 0.2786(2) 0.109(5) Uiso 1 2 d SD
C66 C 0.0272(4) 0.5474(4) 0.3086(2) 0.134(4) Uiso 0.50 1 d PD
C67 C 0.0252(4) 0.5490(3) 0.3693(2) 0.099(3) Uiso 1 1 d D
C68 C 0.0000 0.5000 0.3993(2) 0.129(7) Uiso 1 2 d SD
N22 N -0.0238(3) 0.4499(3) 0.1878(2) 0.095(3) Uiso 0.50 1 d P
N23 N 0.0272(4) 0.5474(4) 0.3086(2) 0.134(4) Uiso 0.50 1 d P

loop_
_atom_site_aniso_label
_atom_site_aniso_U_11
_atom_site_aniso_U_22
_atom_site_aniso_U_33
_atom_site_aniso_U_23
_atom_site_aniso_U_13
_atom_site_aniso_U_12
Cr1 0.0254(6) 0.0403(8) 0.0208(6) 0.000 0.000 -0.0012(5)
Cr2 0.0249(5) 0.0299(7) 0.0217(6) 0.000 0.000 -0.0031(5)
La 0.01991(15) 0.0321(2) 0.02066(17) -0.00085(12) -0.00012(9) -0.00027(11)
O1 0.037(2) 0.041(3) 0.054(3) -0.001(2) -0.0012(19) 0.0001(19)
O2 0.033(2) 0.037(2) 0.032(2) 0.0001(17) -0.0004(15) 0.0003(17)
O3 0.041(2) 0.037(3) 0.053(3) -0.001(2) -0.004(2) 0.0010(19)
N7 0.046(5) 0.079(7) 0.054(5) 0.000 0.000 -0.009(5)
N6 0.033(2) 0.042(3) 0.032(3) 0.001(2) -0.0017(19) -0.003(2)
N8 0.043(4) 0.054(5) 0.043(4) 0.000 0.000 0.000(4)
N9 0.053(5) 0.045(5) 0.048(5) 0.000 0.000 -0.001(4)
N10 0.077(6) 0.041(6) 0.061(6) 0.000 0.000 0.012(5)
N11 0.035(2) 0.036(3) 0.023(2) -0.001(2) -0.0006(18) -0.004(2)
N12 0.038(4) 0.048(5) 0.039(4) 0.000 0.000 -0.004(3)
N13 0.030(4) 0.043(5) 0.046(4) 0.000 0.000 -0.004(3)
N14 0.055(5) 0.057(7) 0.055(5) 0.000 0.000 0.003(4)
N15 0.048(5) 0.047(6) 0.053(5) 0.000 0.000 -0.001(4)
N1 0.028(2) 0.032(3) 0.033(2) -0.002(2) -0.0008(18) 0.0013(19)
N2 0.035(3) 0.045(3) 0.038(3) -0.006(2) -0.002(2) 0.006(2)
C1 0.034(3) 0.041(4) 0.039(3) -0.004(3) 0.001(2) 0.001(2)
C2 0.040(3) 0.060(5) 0.043(4) -0.001(3) -0.008(3) 0.003(3)
C3 0.036(3) 0.059(5) 0.046(4) 0.005(3) -0.006(3) 0.004(3)
C4 0.043(4) 0.066(5) 0.049(4) -0.006(4) -0.001(3) 0.011(3)
C5 0.030(3) 0.042(4) 0.040(3) 0.003(3) -0.001(2) 0.005(2)
C6 0.042(3) 0.034(4) 0.040(3) -0.004(3) 0.001(3) 0.006(3)
C7 0.045(4) 0.072(5) 0.054(4) -0.019(4) -0.002(3) 0.013(4)
C8 0.076(6) 0.092(7) 0.060(5) -0.011(5) 0.009(4) 0.026(5)
C9 0.077(6) 0.100(8) 0.055(5) -0.011(5) -0.001(4) 0.027(5)
C10 0.053(4) 0.067(5) 0.045(4) -0.009(4) -0.006(3) 0.013(4)
N3 0.040(3) 0.049(3) 0.041(3) -0.004(3) 0.001(2) -0.009(2)
N4 0.045(3) 0.042(3) 0.038(3) -0.003(2) 0.001(2) -0.002(2)
C11 0.047(4) 0.075(6) 0.041(4) -0.009(4) 0.005(3) -0.020(4)
C12 0.071(5) 0.110(8) 0.041(4) -0.008(4) 0.015(4) -0.041(5)
C13 0.069(6) 0.148(10) 0.064(6) -0.017(6) 0.018(4) -0.055(6)
C14 0.064(5) 0.103(7) 0.061(5) -0.014(5) 0.011(4) -0.045(5)
C15 0.038(3) 0.067(5) 0.044(4) 0.005(3) 0.001(3) -0.010(3)
C16 0.036(3) 0.047(4) 0.039(3) 0.002(3) -0.005(2) -0.004(3)
C17 0.046(4) 0.056(5) 0.055(4) -0.006(4) -0.004(3) -0.007(3)
C18 0.064(5) 0.055(5) 0.046(4) -0.005(3) -0.009(3) -0.008(4)
C19 0.065(5) 0.053(5) 0.044(4) -0.009(3) 0.000(3) -0.009(4)
C20 0.053(4) 0.047(4) 0.042(4) -0.003(3) 0.005(3) -0.003(3)
C21 0.037(3) 0.048(4) 0.035(3) -0.005(3) -0.001(2) 0.000(3)
C22 0.037(5) 0.070(7) 0.035(5) 0.000 0.000 -0.007(4)
C23 0.035(5) 0.049(6) 0.039(5) 0.000 0.000 0.001(4)
C24 0.040(5) 0.053(7) 0.036(5) 0.000 0.000 -0.002(4)
C25 0.056(6) 0.053(7) 0.031(5) 0.000 0.000 -0.004(5)
C26 0.038(3) 0.034(4) 0.041(4) 0.004(3) -0.003(2) -0.005(3)
C27 0.038(5) 0.044(6) 0.043(5) 0.000 0.000 -0.012(4)
C28 0.049(5) 0.041(6) 0.034(5) 0.000 0.000 -0.002(4)
C29 0.042(5) 0.055(7) 0.035(5) 0.000 0.000 -0.007(4)
C30 0.039(5) 0.054(7) 0.038(5) 0.000 0.000 0.000(4)
N16 0.045(3) 0.052(4) 0.037(3) -0.004(3) -0.001(2) 0.001(3)
N17 0.045(3) 0.050(3) 0.038(3) -0.004(3) -0.002(2) 0.005(2)
C31 0.047(4) 0.064(5) 0.041(4) -0.008(3) 0.002(3) 0.006(3)
C32 0.076(5) 0.087(7) 0.048(4) 0.009(4) 0.009(4) 0.028(5)
C33 0.103(7) 0.104(8) 0.050(5) 0.007(5) -0.009(5) 0.049(6)
C34 0.093(6) 0.093(7) 0.051(5) 0.000(5) 0.007(4) 0.049(6)
C35 0.043(3) 0.059(5) 0.043(4) -0.001(3) -0.001(3) 0.008(3)
C36 0.043(3) 0.052(4) 0.041(3) -0.003(3) 0.002(3) 0.004(3)
C37 0.046(4) 0.070(5) 0.045(4) 0.004(4) 0.003(3) 0.009(3)
C38 0.047(4) 0.071(5) 0.054(4) -0.001(4) 0.010(3) 0.009(4)
C39 0.070(5) 0.058(5) 0.043(4) 0.001(4) -0.001(3) 0.014(4)
C40 0.055(4) 0.064(5) 0.053(5) -0.002(4) -0.008(3) 0.016(4)
N18 0.051(3) 0.040(3) 0.056(4) 0.005(3) -0.009(3) -0.002(3)
N19 0.047(3) 0.049(4) 0.046(3) -0.005(3) -0.002(2) -0.007(3)
C41 0.063(5) 0.064(5) 0.056(5) 0.012(4) -0.017(4) -0.015(4)
C42 0.084(6) 0.056(5) 0.056(5) 0.019(4) -0.015(4) -0.022(4)
C43 0.060(4) 0.049(5) 0.065(5) 0.016(4) -0.002(4) -0.005(4)
C44 0.051(4) 0.037(4) 0.063(5) 0.008(3) -0.011(3) -0.004(3)
C45 0.042(3) 0.041(4) 0.062(4) 0.001(3) -0.007(3) -0.001(3)
C46 0.039(3) 0.039(4) 0.058(4) -0.008(3) 0.000(3) -0.002(3)
C47 0.053(4) 0.042(4) 0.069(5) -0.015(4) 0.005(4) -0.006(3)
C48 0.068(5) 0.063(6) 0.076(6) -0.025(5) 0.006(4) -0.018(4)
C49 0.077(6) 0.092(7) 0.052(5) -0.018(5) 0.014(4) -0.020(5)
C50 0.052(4) 0.078(6) 0.048(4) -0.008(4) 0.006(3) -0.018(4)
N20 0.102(6) 0.056(5) 0.070(5) 0.001(4) -0.010(4) -0.020(4)
N21 0.062(4) 0.055(4) 0.061(4) 0.002(3) -0.010(3) -0.008(3)
C51 0.108(8) 0.089(7) 0.066(6) -0.005(5) -0.023(6) -0.029(6)
C52 0.141(10) 0.072(7) 0.072(7) -0.005(5) 0.020(7) -0.019(7)
C53 0.152(11) 0.065(6) 0.070(6) -0.011(5) 0.011(7) -0.049(7)
C54 0.107(7) 0.050(5) 0.067(6) -0.001(4) -0.006(5) -0.021(5)
C55 0.086(6) 0.040(4) 0.058(5) 0.004(4) -0.017(4) -0.018(4)
C56 0.049(4) 0.042(4) 0.069(5) 0.004(4) -0.004(3) -0.001(3)
C57 0.061(5) 0.061(5) 0.075(6) -0.003(4) 0.010(4) 0.001(4)
C58 0.077(6) 0.076(7) 0.109(8) -0.007(6) 0.040(6) -0.017(5)
C59 0.078(6) 0.065(6) 0.055(5) -0.006(4) 0.009(4) 0.010(5)
C60 0.066(5) 0.056(5) 0.064(5) -0.003(4) 0.000(4) 0.006(4)
O1W 0.048(4) 0.055(5) 0.064(5) 0.000 0.000 0.008(3)
O2W 0.050(4) 0.045(4) 0.068(5) 0.000 0.000 0.001(3)
O3W 0.047(4) 0.045(4) 0.057(4) 0.000 0.000 -0.002(3)
O4W 0.049(4) 0.053(5) 0.077(5) 0.000 0.000 0.000(3)
O5W 0.061(5) 0.049(5) 0.090(6) 0.000 0.000 0.005(4)
O6W 0.077(5) 0.050(5) 0.079(6) 0.000 0.000 -0.008(4)
07W 0.067(5) 0.063(5) 0.083(6) 0.000 0.000 0.005(4)
O8W 0.061(6) 0.064(7) 0.098(14) 0.002(6) 0.008(6) -0.002(5)

loop_
_atom_type_symbol
_atom_type_description
_atom_type_scat_dispersion_real
_atom_type_scat_dispersion_imag
_atom_type_scat_source
C C 0.0033 0.0016 'International Tables Vol C Tables 4.2.6.8 and 6.1.1.4'
H H 0.0000 0.0000 'International Tables Vol C Tables 4.2.6.8 and 6.1.1.4'
Cr Cr 0.3209 0.6236 'International Tables Vol C Tables 4.2.6.8 and 6.1.1.4'
La La -0.2871 2.4523 'International Tables Vol C Tables 4.2.6.8 and 6.1.1.4'
N N 0.0061 0.0033 'International Tables Vol C Tables 4.2.6.8 and 6.1.1.4'
O O 0.0106 0.0060 'International Tables Vol C Tables 4.2.6.8 and 6.1.1.4'

loop_
_geom_angle_atom_site_label_1
_geom_angle_atom_site_label_2
_geom_angle_atom_site_label_3
_geom_angle
_geom_angle_site_symmetry_1
_geom_angle_site_symmetry_3
C22 Cr1 C25 95.9(4) . .
C22 Cr1 C24 85.5(4) . .
C25 Cr1 C24 178.6(4) . .
C22 Cr1 C23 174.9(4) . .
C25 Cr1 C23 89.2(4) . .
C24 Cr1 C23 89.4(4) . .
C22 Cr1 C21 85.79(17) . 6_556
C25 Cr1 C21 90.37(19) . 6_556
C24 Cr1 C21 89.73(19) . 6_556
C23 Cr1 C21 94.20(17) . 6_556
C22 Cr1 C21 85.79(17) . .
C25 Cr1 C21 90.37(19) . .
C24 Cr1 C21 89.73(19) . .
C23 Cr1 C21 94.20(17) . .
C21 Cr1 C21 171.6(3) 6_556 .
C27 Cr2 C28 178.0(4) . .
C27 Cr2 C29 90.0(4) . .
C28 Cr2 C29 88.0(4) . .
C27 Cr2 C26 85.98(16) . .
C28 Cr2 C26 93.96(16) . .
C29 Cr2 C26 88.55(18) . .
C27 Cr2 C26 85.98(16) . 6
C28 Cr2 C26 93.96(16) . 6
C29 Cr2 C26 88.55(18) . 6
C26 Cr2 C26 171.5(3) . 6
C27 Cr2 C30 93.6(4) . .
C28 Cr2 C30 88.4(4) . .
C29 Cr2 C30 176.4(4) . .
C26 Cr2 C30 91.70(18) . .
C26 Cr2 C30 91.70(18) 6 .
O3 La O1 132.76(14) . .
O3 La O2 68.57(13) . .
O1 La O2 68.34(14) . .
O3 La N11 72.34(15) . .
O1 La N11 79.87(15) . .
O2 La N11 76.80(13) . .
O3 La N6 101.25(15) . .
O1 La N6 81.30(15) . .
O2 La N6 69.96(13) . .
N11 La N6 145.97(14) . .
O3 La N1 75.88(14) . .
O1 La N1 135.78(14) . .
O2 La N1 141.95(14) . .
N11 La N1 79.97(14) . .
N6 La N1 132.00(14) . .
O3 La N3 134.89(16) . .
O1 La N3 91.72(16) . .
O2 La N3 141.48(15) . .
N11 La N3 133.70(15) . .
N6 La N3 74.78(15) . .
N1 La N3 75.00(16) . .
O3 La N4 136.22(15) . .
O1 La N4 68.31(15) . .
O2 La N4 132.13(14) . .
N11 La N4 76.57(15) . .
N6 La N4 121.49(16) . .
N1 La N4 68.91(15) . .
N3 La N4 58.29(16) . .
O3 La N2 66.91(16) . .
O1 La N2 153.01(16) . .
O2 La N2 115.60(14) . .
N11 La N2 127.05(15) . .
N6 La N2 75.87(15) . .
N1 La N2 58.69(14) . .
N3 La N2 68.65(17) . .
N4 La N2 112.23(15) . .
C21 N6 La 168.7(5) . .
C26 N11 La 175.1(4) . .
C1 N1 C5 118.6(5) . .
C1 N1 La 118.0(4) . .
C5 N1 La 122.8(4) . .
C6 N2 C10 118.5(6) . .
C6 N2 La 121.7(4) . .
C10 N2 La 118.9(4) . .
N1 C1 C2 124.6(6) . .
N1 C1 H1 117.7 . .
C2 C1 H1 117.7 . .
C3 C2 C1 116.5(6) . .
C3 C2 H2 121.8 . .
C1 C2 H2 121.8 . .
C4 C3 C2 120.1(6) . .
C4 C3 H3 120.0 . .
C2 C3 H3 120.0 . .
C3 C4 C5 120.5(6) . .
C3 C4 H4 119.8 . .
C5 C4 H4 119.8 . .
N1 C5 C4 118.7(6) . .
N1 C5 C6 118.0(5) . .
C4 C5 C6 122.5(6) . .
N2 C6 C7 123.3(6) . .
N2 C6 C5 116.6(5) . .
C7 C6 C5 120.0(6) . .
C8 C7 C6 118.1(7) . .
C8 C7 H7 120.9 . .
C6 C7 H7 120.9 . .
C9 C8 C7 118.8(8) . .
C9 C8 H8 120.6 . .
C7 C8 H8 120.6 . .
C8 C9 C10 119.9(8) . .
C8 C9 H9 120.0 . .
C10 C9 H9 120.0 . .
N2 C10 C9 121.1(7) . .
N2 C10 H10 119.4 . .
C9 C10 H10 119.4 . .
C11 N3 C15 117.6(6) . .
C11 N3 La 119.4(4) . .
C15 N3 La 122.4(4) . .
C16 N4 C20 117.3(6) . .
C16 N4 La 121.9(4) . .
C20 N4 La 120.1(4) . .
N3 C11 C12 123.2(7) . .
N3 C11 H11 118.4 . .
C12 C11 H11 118.4 . .
C13 C12 C11 116.2(7) . .
C13 C12 H12 121.9 . .
C11 C12 H12 121.9 . .
C12 C13 C14 115.1(8) . .
C12 C13 H13 122.4 . .
C14 C13 H13 122.4 . .
C15 C14 C13 118.9(8) . .
C15 C14 H14 120.5 . .
C13 C14 H14 120.5 . .
C14 C15 N3 120.1(7) . .
C14 C15 C16 123.7(7) . .
N3 C15 C16 116.2(6) . .
N4 C16 C17 119.9(6) . .
N4 C16 C15 117.6(6) . .
C17 C16 C15 122.1(6) . .
C18 C17 C16 121.7(7) . .
C18 C17 H17 119.1 . .
C16 C17 H17 119.1 . .
C19 C18 C17 117.1(7) . .
C19 C18 H18 121.5 . .
C17 C18 H18 121.5 . .
C18 C19 C20 121.6(7) . .
C18 C19 H19 119.2 . .
C20 C19 H19 119.2 . .
N4 C20 C19 121.9(7) . .
N4 C20 H20 119.0 . .
C19 C20 H20 119.0 . .
N6 C21 Cr1 173.4(5) . .
N7 C22 Cr1 176.5(10) . .
N8 C23 Cr1 178.3(9) . .
N9 C24 Cr1 179.3(8) . .
N10 C25 Cr1 176.2(9) . .
N11 C26 Cr2 168.6(5) . .
N12 C27 Cr2 170.2(9) . .
N13 C28 Cr2 174.3(9) . .
N14 C29 Cr2 179.9(9) . .
N15 C30 Cr2 175.9(8) . .
C31 N16 C35 117.0(6) . .
C40 N17 C36 117.8(6) . .
N16 C31 C32 122.9(7) . .
N16 C31 H31 118.5 . .
C32 C31 H31 118.5 . .
C33 C32 C31 118.1(8) . .
C33 C32 H32 121.0 . .
C31 C32 H32 121.0 . .
C32 C33 C34 113.0(8) . .
C32 C33 H33 123.5 . .
C34 C33 H33 123.5 . .
C33 C34 C35 121.8(8) . .
C33 C34 H34 119.1 . .
C35 C34 H34 119.1 . .
N16 C35 C34 120.0(6) . .
N16 C35 C36 117.4(6) . .
C34 C35 C36 121.9(6) . .
N17 C36 C37 120.2(6) . .
N17 C36 C35 116.6(6) . .
C37 C36 C35 123.1(6) . .
C38 C37 C36 121.1(7) . .
C38 C37 H37 119.4 . .
C36 C37 H37 119.4 . .
C39 C38 C37 119.6(7) . .
C39 C38 H38 120.2 . .
C37 C38 H38 120.2 . .
C38 C39 C40 115.5(7) . .
C38 C39 H39 122.3 . .
C40 C39 H39 122.3 . .
N17 C40 C39 124.9(7) . .
N17 C40 H40 117.5 . .
C39 C40 H40 117.5 . .
C41 N18 C45 116.0(6) . .
C50 N19 C46 117.6(6) . .
N18 C41 C42 125.2(7) . .
N18 C41 H41 117.4 . .
C42 C41 H41 117.4 . .
C43 C42 C41 118.4(8) . .
C43 C42 H42 120.8 . .
C41 C42 H42 120.8 . .
C42 C43 C44 117.3(7) . .
C42 C43 H43 121.4 . .
C44 C43 H43 121.4 . .
C45 C44 C43 121.6(7) . .
C45 C44 H44 119.2 . .
C43 C44 H44 119.2 . .
N18 C45 C44 120.9(7) . .
N18 C45 C46 115.2(6) . .
C44 C45 C46 123.8(6) . .
N19 C46 C47 121.1(6) . .
N19 C46 C45 118.2(6) . .
C47 C46 C45 120.7(7) . .
C48 C47 C46 118.0(7) . .
C48 C47 H47 121.0 . .
C46 C47 H47 121.0 . .
C49 C48 C47 120.3(8) . .
C49 C48 H48 119.9 . .
C47 C48 H48 119.9 . .
C48 C49 C50 116.9(8) . .
C48 C49 H49 121.5 . .
C50 C49 H49 121.5 . .
N19 C50 C49 125.6(8) . .
N19 C50 H50 117.2 . .
C49 C50 H50 117.2 . .
C55 N20 C51 116.5(8) . .
C60 N21 C56 122.6(7) . .
N20 C51 C52 118.3(9) . .
N20 C51 H51 120.8 . .
C52 C51 H51 120.8 . .
C53 C52 C51 120.8(11) . .
C53 C52 H52 119.6 . .
C51 C52 H52 119.6 . .
C52 C53 C54 117.0(11) . .
C52 C53 H53 121.5 . .
C54 C53 H53 121.5 . .
C55 C54 C53 124.0(9) . .
C55 C54 H54 118.0 . .
C53 C54 H54 118.0 . .
N20 C55 C54 120.2(8) . .
N20 C55 C56 115.4(8) . .
C54 C55 C56 124.3(7) . .
N21 C56 C57 122.7(8) . .
N21 C56 C55 114.4(7) . .
C57 C56 C55 122.4(7) . .
C56 C57 C58 115.4(8) . .
C56 C57 H57 122.3 . .
C58 C57 H57 122.3 . .
C59 C58 C57 117.6(8) . .
C59 C58 H58 121.2 . .
C57 C58 H58 121.2 . .
C58 C59 C60 125.8(9) . .
C58 C59 H59 117.1 . .
C60 C59 H59 117.1 . .
N21 C60 C59 113.8(8) . .
N21 C60 H60 123.1 . .
C59 C60 H60 123.1 . .
C62 C61 C62 120.8(2) . 2_565
C61 C62 C63 119.56(12) . .
C64 C63 C62 119.58(13) . .
C63 C64 N22 120.8(2) . 2_565
C63 C64 C63 120.8(2) . 2_565
N22 C64 C63 0.0(5) 2_565 2_565
C63 C64 C65 119.59(10) . .
N22 C64 C65 119.59(10) 2_565 .
C63 C64 C65 119.59(10) 2_565 .
N23 C65 C66 0.0(5) 2_565 2_565
N23 C65 C66 120.8(2) 2_565 .
C66 C65 C66 120.8(2) 2_565 .
N23 C65 C64 119.61(11) 2_565 .
C66 C65 C64 119.61(11) 2_565 .
C66 C65 C64 119.61(11) . .
C65 C66 C67 119.53(13) . .
C68 C67 C66 119.51(12) . .
C67 C68 C67 120.8(2) 2_565 .

loop_
_geom_bond_atom_site_label_1
_geom_bond_atom_site_label_2
_geom_bond_distance
_geom_bond_site_symmetry_2
Cr1 C22 2.046(9) .
Cr1 C25 2.052(11) .
Cr1 C24 2.060(11) .
Cr1 C23 2.102(9) .
Cr1 C21 2.104(6) 6_556
Cr1 C21 2.104(6) .
Cr2 C27 2.073(9) .
Cr2 C28 2.089(9) .
Cr2 C29 2.091(12) .
Cr2 C26 2.092(6) .
Cr2 C26 2.092(6) 6
Cr2 C30 2.096(11) .
La O3 2.488(5) .
La O1 2.495(4) .
La O2 2.540(4) .
La N11 2.690(5) .
La N6 2.703(5) .
La N1 2.721(4) .
La N3 2.769(5) .
La N4 2.771(5) .
La N2 2.803(5) .
N7 C22 1.187(12) .
N6 C21 1.127(8) .
N8 C23 1.146(11) .
N9 C24 1.206(13) .
N10 C25 1.181(13) .
N11 C26 1.154(8) .
N12 C27 1.146(11) .
N13 C28 1.141(11) .
N14 C29 1.150(13) .
N15 C30 1.165(13) .
N1 C1 1.344(8) .
N1 C5 1.359(7) .
N2 C6 1.326(8) .
N2 C10 1.326(8) .
C1 C2 1.395(8) .
C1 H1 0.9300 .
C2 C3 1.384(9) .
C2 H2 0.9300 .
C3 C4 1.360(10) .
C3 H3 0.9300 .
C4 C5 1.428(9) .
C4 H4 0.9300 .
C5 C6 1.476(8) .
C6 C7 1.388(9) .
C7 C8 1.379(11) .
C7 H7 0.9300 .
C8 C9 1.355(12) .
C8 H8 0.9300 .
C9 C10 1.406(11) .
C9 H9 0.9300 .
C10 H10 0.9300 .
N3 C11 1.323(8) .
N3 C15 1.375(8) .
N4 C16 1.345(8) .
N4 C20 1.349(8) .
C11 C12 1.374(10) .
C11 H11 0.9300 .
C12 C13 1.354(11) .
C12 H12 0.9300 .
C13 C14 1.408(12) .
C13 H13 0.9300 .
C14 C15 1.347(9) .
C14 H14 0.9300 .
C15 C16 1.464(8) .
C16 C17 1.400(9) .
C17 C18 1.356(11) .
C17 H17 0.9300 .
C18 C19 1.317(10) .
C18 H18 0.9300 .
C19 C20 1.381(9) .
C19 H19 0.9300 .
C20 H20 0.9300 .
N16 C31 1.313(9) .
N16 C35 1.358(8) .
N17 C40 1.262(9) .
N17 C36 1.342(8) .
C31 C32 1.394(11) .
C31 H31 0.9300 .
C32 C33 1.387(12) .
C32 H32 0.9300 .
C33 C34 1.387(12) .
C33 H33 0.9300 .
C34 C35 1.393(10) .
C34 H34 0.9300 .
C35 C36 1.469(8) .
C36 C37 1.378(9) .
C37 C38 1.366(10) .
C37 H37 0.9300 .
C38 C39 1.303(10) .
C38 H38 0.9300 .
C39 C40 1.471(11) .
C39 H39 0.9300 .
C40 H40 0.9300 .
N18 C41 1.346(10) .
N18 C45 1.374(8) .
N19 C50 1.277(9) .
N19 C46 1.393(9) .
C41 C42 1.384(11) .
C41 H41 0.9300 .
C42 C43 1.364(11) .
C42 H42 0.9300 .
C43 C44 1.406(11) .
C43 H43 0.9300 .
C44 C45 1.375(10) .
C44 H44 0.9300 .
C45 C46 1.451(9) .
C46 C47 1.414(10) .
C47 C48 1.409(12) .
C47 H47 0.9300 .
C48 C49 1.355(12) .
C48 H48 0.9300 .
C49 C50 1.434(11) .
C49 H49 0.9300 .
C50 H50 0.9300 .
N20 C55 1.325(10) .
N20 C51 1.399(12) .
N21 C60 1.345(10) .
N21 C56 1.379(9) .
C51 C52 1.469(15) .
C51 H51 0.9300 .
C52 C53 1.242(14) .
C52 H52 0.9300 .
C53 C54 1.397(13) .
C53 H53 0.9300 .
C54 C55 1.340(12) .
C54 H54 0.9300 .
C55 C56 1.458(10) .
C56 C57 1.392(11) .
C57 C58 1.448(13) .
C57 H57 0.9300 .
C58 C59 1.312(13) .
C58 H58 0.9300 .
C59 C60 1.448(12) .
C59 H59 0.9300 .
C60 H60 0.9300 .
O8W O8W 0.83(2) 6
C61 C62 1.3950(11) .
C61 C62 1.3950(11) 2_565
C62 C63 1.3950(11) .
C63 C64 1.3948(11) .
C64 N22 1.3948(11) 2_565
C64 C63 1.3948(11) 2_565
C64 C65 1.3952(16) .
C65 N23 1.3947(11) 2_565
C65 C66 1.3947(11) 2_565
C65 C66 1.3947(11) .
C66 C67 1.3956(12) .
C67 C68 1.3951(11) .
C68 C67 1.3951(11) 2_565
